data_7002629
loop_
_publ_author_name
'Ruiz, Javier'
'Gonzalo, Marta P.'
'Vivanco, Maril\'in'
'Quesada, Roberto'
'Mosquera, Marta E. G.'

_publ_section_title
;
 Synthesis and reactivity of diphosphine metal complexes bearing
 peripheral ketenimine functionalities
;
_journal_issue 42
_journal_name_full 'Dalton Transactions'
_journal_page_first 9280
_journal_paper_doi 10.1039/b903375k
_journal_year 2009
_chemical_formula_moiety 'C60 H58 B Cu F4 N2 O4 P4, 2(C H Cl3), B F4 '
_chemical_formula_sum 'C62 H60 B2 Cl6 Cu F8 N2 O4 P4'
_chemical_formula_weight 1470.86
_chemical_name_systematic
;
?
;
_space_group_IT_number 61
_symmetry_cell_setting orthorhombic
_symmetry_space_group_name_Hall '-P 2ac 2ab'
_symmetry_space_group_name_H-M 'P b c a'
_atom_sites_solution_hydrogens geom
_atom_sites_solution_primary direct
_atom_sites_solution_secondary difmap
_audit_creation_method SHELXL-97
_cell_angle_alpha 90.00
_cell_angle_beta 90.00
_cell_angle_gamma 90.00
_cell_formula_units_Z 8
_cell_length_a 19.6068(2)
_cell_length_b 17.5173(2)
_cell_length_c 39.3124(5)
_cell_measurement_reflns_used 13445
_cell_measurement_temperature 120(2)
_cell_measurement_theta_max 70.93
_cell_measurement_theta_min 2.067
_cell_volume 13502.2(3)
_computing_cell_refinement 'HKL Scalepack (Otwinowski & Minor 1997)'
_computing_data_collection 'Collect (Nonius BV, 1997-2000)'
_computing_data_reduction 'HKL Denzo and Scalepack (Otwinowski & Minor 1997)'
_computing_molecular_graphics 'PLATON (Spek, 2000)'
_computing_publication_material 'SHELXL-97 (Sheldrick, 1997)'
_computing_structure_refinement 'SHELXL-97 (Sheldrick, 1997)'
_computing_structure_solution 'SHELXS-97 (Sheldrick, 1997)'
_diffrn_ambient_temperature 120(2)
_diffrn_detector_area_resol_mean 9
_diffrn_measured_fraction_theta_full 0.991
_diffrn_measured_fraction_theta_max 0.991
_diffrn_measurement_device '95mm CCD camera on \k-goniostat'
_diffrn_measurement_device_type KappaCCD
_diffrn_measurement_method CCD
_diffrn_radiation_monochromator 'horizonally mounted graphite crystal'
_diffrn_radiation_source 'fine-focus sealed tube'
_diffrn_radiation_type CuK\a
_diffrn_radiation_wavelength 1.54178
_diffrn_reflns_av_R_equivalents 0.0250
_diffrn_reflns_av_sigmaI/netI 0.0442
_diffrn_reflns_limit_h_max 23
_diffrn_reflns_limit_h_min -23
_diffrn_reflns_limit_k_max 21
_diffrn_reflns_limit_k_min -21
_diffrn_reflns_limit_l_max 47
_diffrn_reflns_limit_l_min -47
_diffrn_reflns_number 71577
_diffrn_reflns_theta_full 69.99
_diffrn_reflns_theta_max 69.99
_diffrn_reflns_theta_min 3.57
_exptl_absorpt_coefficient_mu 4.128
_exptl_absorpt_correction_T_max 0.4320
_exptl_absorpt_correction_T_min 0.401
_exptl_absorpt_correction_type refdelf
_exptl_absorpt_process_details
;
Parkin S,Moezzi B & Hope H, (1995) J. Appl. Cryst. 28, 53-56
Cubic fit to sin(theta)/lambda - 24 parameters
;
_exptl_crystal_colour colorless
_exptl_crystal_density_diffrn 1.455
_exptl_crystal_density_method 'not measured'
_exptl_crystal_description block
_exptl_crystal_F_000 6044
_exptl_crystal_size_max 0.25
_exptl_crystal_size_mid 0.22
_exptl_crystal_size_min 0.20
_refine_diff_density_max 0.556
_refine_diff_density_min -0.816
_refine_diff_density_rms 0.068
_refine_ls_extinction_method none
_refine_ls_goodness_of_fit_ref 1.059
_refine_ls_hydrogen_treatment noref
_refine_ls_matrix_type full
_refine_ls_number_parameters 839
_refine_ls_number_reflns 12679
_refine_ls_number_restraints 342
_refine_ls_restrained_S_all 1.062
_refine_ls_R_factor_all 0.0692
_refine_ls_R_factor_gt 0.0480
_refine_ls_shift/su_max 0.001
_refine_ls_shift/su_mean 0.000
_refine_ls_structure_factor_coef Fsqd
_refine_ls_weighting_details 'calc w=1/[\s^2^(Fo^2^)+(0.0644P)^2^+13.5665P] where P=(Fo^2^+2Fc^2^)/3'
_refine_ls_weighting_scheme calc
_refine_ls_wR_factor_gt 0.1293
_refine_ls_wR_factor_ref 0.1405
_reflns_number_gt 9397
_reflns_number_total 12679
_reflns_threshold_expression >2sigma(I)
_cod_data_source_file b903375k.txt
_cod_data_source_block 11
_cod_depositor_comments
;
The following automatic conversions were performed:
'_symmetry_cell_setting' value 'Orthorhombic' changed to 'orthorhombic'
according to '/home/saulius/struct/CIF-dictionaries/cif_core.dic'
dictionary named 'cif_core.dic' version 2.4.1 from 2010-06-29.

Automatic conversion script
Id: cif_fix_enum 1527 2010-12-29 10:47:43Z saulius 
;
_cod_original_sg_symbol_H-M Pbca
_cod_database_code 7002629

loop_
_symmetry_equiv_pos_as_xyz
'x, y, z'
'-x+1/2, -y, z+1/2'
'x+1/2, -y+1/2, -z'
'-x, y+1/2, -z+1/2'
'-x, -y, -z'
'x-1/2, y, -z-1/2'
'-x-1/2, y-1/2, z'
'x, -y-1/2, z-1/2'

loop_
_atom_site_label
_atom_site_type_symbol
_atom_site_fract_x
_atom_site_fract_y
_atom_site_fract_z
_atom_site_U_iso_or_equiv
_atom_site_adp_type
_atom_site_occupancy
_atom_site_symmetry_multiplicity
_atom_site_calc_flag
_atom_site_refinement_flags
_atom_site_disorder_assembly
_atom_site_disorder_group
Cu1 Cu 0.61305(2) 0.94849(2) 0.138115(11) 0.02132(12) Uani 1 1 d . . .
P1 P 0.47299(4) 0.85457(4) 0.131653(19) 0.02284(17) Uani 1 1 d . . .
P2 P 0.75425(4) 0.86676(4) 0.12732(2) 0.02436(18) Uani 1 1 d . . .
P3 P 0.46813(4) 1.02759(4) 0.12223(2) 0.02339(17) Uani 1 1 d . . .
P4 P 0.75402(4) 1.04032(4) 0.129532(19) 0.02317(17) Uani 1 1 d . . .
N4 N 0.91739(13) 0.95270(15) 0.15950(7) 0.0311(6) Uani 1 1 d . . .
N3 N 0.31077(14) 0.94353(16) 0.16099(8) 0.0358(7) Uani 1 1 d . . .
O1 O 0.54918(10) 0.86463(12) 0.13472(6) 0.0285(5) Uani 1 1 d . . .
O2 O 0.68246(10) 0.87083(12) 0.14113(6) 0.0283(5) Uani 1 1 d . . .
O3 O 0.54493(10) 1.02277(12) 0.12354(5) 0.0271(5) Uani 1 1 d . . .
O4 O 0.67938(10) 1.03052(12) 0.13714(6) 0.0280(5) Uani 1 1 d . . .
C1 C 0.42988(15) 0.94273(17) 0.13714(8) 0.0253(6) Uani 1 1 d U . .
C3 C 0.36754(16) 0.94393(18) 0.15145(8) 0.0287(7) Uani 1 1 d U . .
C2 C 0.79868(14) 0.95329(17) 0.13514(7) 0.0230(6) Uani 1 1 d U . .
C4 C 0.86061(16) 0.95245(17) 0.14976(8) 0.0262(7) Uani 1 1 d U . .
C11 C 0.45331(16) 0.81543(18) 0.09073(8) 0.0291(7) Uani 1 1 d U . .
C12 C 0.5012(2) 0.7713(3) 0.07425(12) 0.0665(13) Uani 1 1 d U . .
H12 H 0.5433 0.7624 0.0844 0.080 Uiso 1 1 calc R . .
C13 C 0.4871(2) 0.7402(4) 0.04282(14) 0.0841(16) Uani 1 1 d U . .
H13 H 0.5195 0.7103 0.0318 0.101 Uiso 1 1 calc R . .
C14 C 0.4248(2) 0.7537(3) 0.02777(11) 0.0639(12) Uani 1 1 d U . .
H14 H 0.4155 0.7335 0.0064 0.077 Uiso 1 1 calc R . .
C15 C 0.3769(2) 0.7962(2) 0.04394(10) 0.0514(10) Uani 1 1 d U . .
H15 H 0.3347 0.8045 0.0338 0.062 Uiso 1 1 calc R . .
C16 C 0.39116(18) 0.8273(2) 0.07549(9) 0.0407(8) Uani 1 1 d U . .
H16 H 0.3583 0.8565 0.0865 0.049 Uiso 1 1 calc R . .
C21 C 0.80257(15) 0.79487(18) 0.14847(8) 0.0282(7) Uani 1 1 d U . .
C22 C 0.79429(16) 0.78910(19) 0.18359(8) 0.0317(7) Uani 1 1 d U . .
H22 H 0.7637 0.8208 0.1949 0.038 Uiso 1 1 calc R . .
C23 C 0.83195(18) 0.7358(2) 0.20149(10) 0.0404(8) Uani 1 1 d U . .
H23 H 0.8267 0.7319 0.2249 0.048 Uiso 1 1 calc R . .
C24 C 0.87745(17) 0.6881(2) 0.18486(10) 0.0409(8) Uani 1 1 d U . .
H24 H 0.9020 0.6518 0.1971 0.049 Uiso 1 1 calc R . .
C25 C 0.88634(17) 0.69439(19) 0.15013(10) 0.0401(8) Uani 1 1 d U . .
H25 H 0.9174 0.6629 0.1391 0.048 Uiso 1 1 calc R . .
C26 C 0.84888(16) 0.74788(18) 0.13148(9) 0.0331(7) Uani 1 1 d U . .
H26 H 0.8547 0.7521 0.1081 0.040 Uiso 1 1 calc R . .
C30 C 0.26365(16) 0.94708(19) 0.19032(8) 0.0318(7) Uani 1 1 d U . .
C31 C 0.44131(16) 0.79113(17) 0.16369(8) 0.0287(7) Uani 1 1 d U . .
C32 C 0.39220(19) 0.7367(2) 0.15690(10) 0.0421(9) Uani 1 1 d U . .
H32 H 0.3728 0.7336 0.1353 0.050 Uiso 1 1 calc R . .
C33 C 0.3716(2) 0.6862(2) 0.18246(10) 0.0513(10) Uani 1 1 d U . .
H33 H 0.3389 0.6493 0.1778 0.062 Uiso 1 1 calc R . .
C34 C 0.3996(2) 0.6910(2) 0.21418(10) 0.0480(10) Uani 1 1 d U . .
H34 H 0.3861 0.6569 0.2310 0.058 Uiso 1 1 calc R . .
C35 C 0.44754(19) 0.7460(2) 0.22153(9) 0.0434(9) Uani 1 1 d U . .
H35 H 0.4658 0.7493 0.2433 0.052 Uiso 1 1 calc R . .
C36 C 0.46882(17) 0.7968(2) 0.19648(8) 0.0335(7) Uani 1 1 d U . .
H36 H 0.5010 0.8341 0.2014 0.040 Uiso 1 1 calc R . .
C37 C 0.2694(2) 0.8709(2) 0.20908(11) 0.0531(10) Uani 1 1 d U . .
H37A H 0.2562 0.8302 0.1941 0.080 Uiso 1 1 calc R . .
H37B H 0.2400 0.8714 0.2286 0.080 Uiso 1 1 calc R . .
H37C H 0.3157 0.8633 0.2163 0.080 Uiso 1 1 calc R . .
C38 C 0.19206(18) 0.9574(3) 0.17591(10) 0.0489(10) Uani 1 1 d U . .
H38A H 0.1807 0.9142 0.1620 0.073 Uiso 1 1 calc R . .
H38B H 0.1905 1.0030 0.1624 0.073 Uiso 1 1 calc R . .
H38C H 0.1599 0.9614 0.1943 0.073 Uiso 1 1 calc R . .
C39 C 0.2833(2) 1.0138(2) 0.21212(10) 0.0454(9) Uani 1 1 d U . .
H39A H 0.2789 1.0601 0.1992 0.068 Uiso 1 1 calc R . .
H39B H 0.3297 1.0081 0.2195 0.068 Uiso 1 1 calc R . .
H39C H 0.2538 1.0160 0.2316 0.068 Uiso 1 1 calc R . .
C40 C 0.96036(17) 0.94947(19) 0.19058(9) 0.0332(7) Uani 1 1 d U . .
C41 C 0.75069(16) 0.84773(18) 0.08261(8) 0.0300(7) Uani 1 1 d U . .
C42 C 0.69274(18) 0.8108(2) 0.07010(9) 0.0402(8) Uani 1 1 d U . .
H42 H 0.6576 0.7974 0.0848 0.048 Uiso 1 1 calc R . .
C43 C 0.6876(2) 0.7942(2) 0.03576(10) 0.0489(10) Uani 1 1 d U . .
H43 H 0.6489 0.7698 0.0274 0.059 Uiso 1 1 calc R . .
C44 C 0.7396(2) 0.8135(2) 0.01398(10) 0.0485(10) Uani 1 1 d U . .
H44 H 0.7359 0.8019 -0.0090 0.058 Uiso 1 1 calc R . .
C45 C 0.7967(2) 0.8498(2) 0.02593(10) 0.0460(9) Uani 1 1 d U . .
H45 H 0.8315 0.8629 0.0110 0.055 Uiso 1 1 calc R . .
C46 C 0.80291(18) 0.8670(2) 0.06026(9) 0.0364(8) Uani 1 1 d U . .
H46 H 0.8419 0.8914 0.0683 0.044 Uiso 1 1 calc R . .
C47 C 0.9999(2) 1.0234(2) 0.19160(11) 0.0498(10) Uani 1 1 d U . .
H47A H 1.0279 1.0273 0.1717 0.075 Uiso 1 1 calc R . .
H47B H 1.0283 1.0243 0.2115 0.075 Uiso 1 1 calc R . .
H47C H 0.9687 1.0656 0.1923 0.075 Uiso 1 1 calc R . .
C48 C 1.00664(19) 0.8801(2) 0.18615(10) 0.0452(9) Uani 1 1 d U . .
H48A H 0.9795 0.8346 0.1858 0.068 Uiso 1 1 calc R . .
H48B H 1.0384 0.8777 0.2047 0.068 Uiso 1 1 calc R . .
H48C H 1.0312 0.8845 0.1651 0.068 Uiso 1 1 calc R . .
C49 C 0.9150(2) 0.9404(2) 0.22180(9) 0.0469(9) Uani 1 1 d U . .
H49A H 0.8908 0.8929 0.2204 0.070 Uiso 1 1 calc R . .
H49B H 0.8830 0.9819 0.2227 0.070 Uiso 1 1 calc R . .
H49C H 0.9427 0.9408 0.2419 0.070 Uiso 1 1 calc R . .
C51 C 0.43587(15) 1.10120(17) 0.14940(8) 0.0264(7) Uani 1 1 d U . .
C52 C 0.45394(16) 1.09689(18) 0.18376(8) 0.0305(7) Uani 1 1 d U . .
H52 H 0.4808 1.0568 0.1915 0.037 Uiso 1 1 calc R . .
C53 C 0.43152(17) 1.15289(19) 0.20632(9) 0.0348(7) Uani 1 1 d U . .
H53 H 0.4440 1.1506 0.2291 0.042 Uiso 1 1 calc R . .
C54 C 0.39082(18) 1.2116(2) 0.19482(10) 0.0407(8) Uani 1 1 d U . .
H54 H 0.3751 1.2483 0.2100 0.049 Uiso 1 1 calc R . .
C55 C 0.3732(2) 1.2164(2) 0.16075(10) 0.0455(9) Uani 1 1 d U . .
H55 H 0.3464 1.2568 0.1532 0.055 Uiso 1 1 calc R . .
C56 C 0.39531(17) 1.1613(2) 0.13788(9) 0.0366(8) Uani 1 1 d U . .
H56 H 0.3832 1.1644 0.1151 0.044 Uiso 1 1 calc R . .
C61 C 0.79506(14) 1.10637(17) 0.15753(8) 0.0240(6) Uani 1 1 d U . .
C62 C 0.83713(15) 1.16528(17) 0.14605(8) 0.0283(7) Uani 1 1 d U . .
H62 H 0.8430 1.1730 0.1228 0.034 Uiso 1 1 calc R . .
C63 C 0.87004(16) 1.21209(19) 0.16912(9) 0.0331(7) Uani 1 1 d U . .
H63 H 0.8984 1.2509 0.1613 0.040 Uiso 1 1 calc R . .
C64 C 0.86115(17) 1.20169(19) 0.20357(9) 0.0340(7) Uani 1 1 d U . .
H64 H 0.8832 1.2335 0.2190 0.041 Uiso 1 1 calc R . .
C65 C 0.81897(17) 1.14330(19) 0.21526(9) 0.0350(8) Uani 1 1 d U . .
H65 H 0.8130 1.1363 0.2385 0.042 Uiso 1 1 calc R . .
C66 C 0.78595(16) 1.09571(18) 0.19257(8) 0.0299(7) Uani 1 1 d U . .
H66 H 0.7579 1.0568 0.2005 0.036 Uiso 1 1 calc R . .
C71 C 0.44263(16) 1.04437(18) 0.07903(8) 0.0285(7) Uani 1 1 d U . .
C72 C 0.37542(18) 1.0309(2) 0.06853(9) 0.0393(8) Uani 1 1 d U . .
H72 H 0.3429 1.0150 0.0842 0.047 Uiso 1 1 calc R . .
C73 C 0.3575(2) 1.0413(2) 0.03491(10) 0.0500(10) Uani 1 1 d U . .
H73 H 0.3130 1.0319 0.0280 0.060 Uiso 1 1 calc R . .
C74 C 0.4055(2) 1.0656(2) 0.01148(10) 0.0512(10) Uani 1 1 d U . .
H74 H 0.3931 1.0730 -0.0111 0.061 Uiso 1 1 calc R . .
C75 C 0.4715(2) 1.0788(2) 0.02172(9) 0.0478(9) Uani 1 1 d U . .
H75 H 0.5038 1.0949 0.0060 0.057 Uiso 1 1 calc R . .
C76 C 0.49017(19) 1.0681(2) 0.05536(9) 0.0385(8) Uani 1 1 d U . .
H76 H 0.5350 1.0770 0.0620 0.046 Uiso 1 1 calc R . .
C81 C 0.76411(17) 1.06967(18) 0.08611(8) 0.0309(7) Uani 1 1 d U . .
C82 C 0.7060(2) 1.0899(2) 0.06794(9) 0.0437(9) Uani 1 1 d U . .
H82 H 0.6639 1.0917 0.0788 0.052 Uiso 1 1 calc R . .
C83 C 0.7112(3) 1.1074(3) 0.03374(11) 0.0600(11) Uani 1 1 d U . .
H83 H 0.6724 1.1218 0.0217 0.072 Uiso 1 1 calc R . .
C84 C 0.7724(3) 1.1037(2) 0.01740(10) 0.0574(11) Uani 1 1 d U . .
H84 H 0.7750 1.1148 -0.0057 0.069 Uiso 1 1 calc R . .
C85 C 0.8305(2) 1.0835(2) 0.03495(10) 0.0537(10) Uani 1 1 d U . .
H85 H 0.8722 1.0813 0.0237 0.064 Uiso 1 1 calc R . .
C86 C 0.8268(2) 1.0663(2) 0.06949(9) 0.0394(8) Uani 1 1 d U . .
H86 H 0.8659 1.0526 0.0814 0.047 Uiso 1 1 calc R . .
B1 B 0.62511(19) 0.9527(2) 0.22417(9) 0.0313(8) Uani 1 1 d . . .
F11 F 0.58639(10) 0.96167(12) 0.19405(5) 0.0408(5) Uani 1 1 d . . .
F12 F 0.69287(10) 0.94162(12) 0.21572(5) 0.0417(5) Uani 1 1 d . . .
F13 F 0.61903(12) 1.01845(13) 0.24333(6) 0.0545(6) Uani 1 1 d . . .
F14 F 0.60091(11) 0.89070(14) 0.24166(5) 0.0540(6) Uani 1 1 d . . .
B2 B 0.2914(2) 0.3445(3) 0.08785(12) 0.0483(11) Uani 1 1 d . . .
F21 F 0.30494(18) 0.3074(2) 0.05814(7) 0.0950(10) Uani 1 1 d . . .
F22 F 0.25202(12) 0.40830(15) 0.08075(8) 0.0712(8) Uani 1 1 d . . .
F23 F 0.25683(13) 0.29847(15) 0.11047(7) 0.0720(8) Uani 1 1 d . . .
F24 F 0.35256(11) 0.36855(13) 0.10255(5) 0.0501(5) Uani 1 1 d . . .
C1D C 0.4797(11) 0.3568(17) 0.0578(8) 0.041(3) Uani 0.723(17) 1 d PU A 1
H1D H 0.4308 0.3678 0.0595 0.049 Uiso 0.723(17) 1 calc PR A 1
Cl1 Cl 0.51160(15) 0.40809(17) 0.02258(7) 0.0461(9) Uani 0.723(17) 1 d P A 1
Cl2 Cl 0.51880(14) 0.39323(14) 0.09478(7) 0.0512(9) Uani 0.723(17) 1 d P A 1
Cl3 Cl 0.4887(2) 0.2610(2) 0.05499(11) 0.0727(10) Uani 0.723(17) 1 d P A 1
C1D' C 0.467(3) 0.365(4) 0.059(2) 0.039(6) Uani 0.277(17) 1 d PU A 2
H1D' H 0.4223 0.3887 0.0637 0.046 Uiso 0.277(17) 1 calc PR A 2
Cl1' Cl 0.5085(8) 0.4106(11) 0.0255(5) 0.136(7) Uani 0.277(17) 1 d P A 2
Cl2' Cl 0.5152(5) 0.354(3) 0.0946(3) 0.169(9) Uani 0.277(17) 1 d P A 2
Cl3' Cl 0.4578(15) 0.2650(8) 0.0423(6) 0.128(7) Uani 0.277(17) 1 d P A 2
C2D C 0.3508(2) 0.5506(2) 0.08467(10) 0.0530(10) Uani 1 1 d . . .
H2D H 0.3334 0.5054 0.0965 0.064 Uiso 1 1 calc R . .
Cl4 Cl 0.42930(8) 0.57437(10) 0.10226(4) 0.1035(6) Uani 1 1 d . . .
Cl5 Cl 0.35972(8) 0.52793(7) 0.04142(3) 0.0712(3) Uani 1 1 d . . .
Cl6 Cl 0.29334(6) 0.62432(7) 0.09078(3) 0.0704(3) Uani 1 1 d . . .

loop_
_atom_site_aniso_label
_atom_site_aniso_U_11
_atom_site_aniso_U_22
_atom_site_aniso_U_33
_atom_site_aniso_U_23
_atom_site_aniso_U_13
_atom_site_aniso_U_12
Cu1 0.0204(2) 0.0214(2) 0.0222(2) 0.00057(17) -0.00084(16) 0.00033(16)
P1 0.0218(4) 0.0220(4) 0.0247(4) 0.0003(3) -0.0011(3) -0.0013(3)
P2 0.0218(4) 0.0220(4) 0.0293(4) -0.0007(3) -0.0021(3) 0.0010(3)
P3 0.0224(4) 0.0219(4) 0.0259(4) 0.0026(3) -0.0014(3) 0.0006(3)
P4 0.0225(4) 0.0223(4) 0.0247(4) 0.0020(3) -0.0018(3) -0.0010(3)
N4 0.0253(14) 0.0326(15) 0.0352(16) -0.0010(12) -0.0058(12) 0.0007(11)
N3 0.0342(16) 0.0342(16) 0.0391(17) 0.0010(13) 0.0062(13) 0.0013(12)
O1 0.0240(11) 0.0223(11) 0.0391(13) 0.0005(9) -0.0038(9) 0.0007(8)
O2 0.0250(11) 0.0221(11) 0.0380(13) 0.0024(9) 0.0005(9) -0.0006(8)
O3 0.0251(10) 0.0224(11) 0.0338(12) 0.0031(9) -0.0009(9) 0.0002(9)
O4 0.0246(11) 0.0217(11) 0.0375(13) 0.0007(9) -0.0030(9) 0.0011(8)
C1 0.0227(14) 0.0269(16) 0.0264(16) 0.0015(13) 0.0005(12) -0.0003(12)
C3 0.0309(17) 0.0244(16) 0.0310(18) 0.0006(13) -0.0010(13) 0.0011(13)
C2 0.0213(14) 0.0248(16) 0.0229(15) 0.0002(12) -0.0010(11) -0.0001(12)
C4 0.0326(17) 0.0227(15) 0.0234(16) -0.0008(12) 0.0021(13) 0.0007(13)
C11 0.0329(16) 0.0284(16) 0.0259(16) -0.0014(13) 0.0044(13) -0.0052(13)
C12 0.036(2) 0.099(3) 0.065(3) -0.046(3) 0.0011(19) 0.001(2)
C13 0.054(3) 0.126(4) 0.072(3) -0.064(3) 0.012(2) -0.009(3)
C14 0.063(3) 0.095(3) 0.034(2) -0.021(2) 0.0080(19) -0.029(2)
C15 0.061(2) 0.056(2) 0.037(2) -0.0022(18) -0.0148(18) -0.0045(19)
C16 0.0439(19) 0.040(2) 0.038(2) -0.0067(16) -0.0101(16) 0.0058(16)
C21 0.0232(14) 0.0243(16) 0.0370(18) -0.0016(13) -0.0047(13) 0.0003(12)
C22 0.0309(16) 0.0286(17) 0.0357(18) 0.0016(14) -0.0034(13) 0.0013(13)
C23 0.0392(18) 0.0381(19) 0.044(2) 0.0087(16) -0.0084(16) -0.0016(15)
C24 0.0363(18) 0.0312(18) 0.055(2) 0.0109(17) -0.0127(16) 0.0017(15)
C25 0.0305(17) 0.0249(17) 0.065(2) -0.0048(16) -0.0081(16) 0.0055(14)
C26 0.0311(16) 0.0253(17) 0.0429(19) -0.0015(14) -0.0032(14) -0.0008(13)
C30 0.0274(16) 0.0372(19) 0.0307(18) -0.0040(14) 0.0070(13) -0.0025(14)
C31 0.0326(16) 0.0232(16) 0.0304(17) 0.0004(13) 0.0060(13) 0.0028(13)
C32 0.058(2) 0.0349(19) 0.0335(19) -0.0042(15) 0.0084(16) -0.0156(16)
C33 0.077(3) 0.0317(19) 0.045(2) -0.0040(17) 0.021(2) -0.0176(18)
C34 0.076(3) 0.0311(19) 0.037(2) 0.0079(16) 0.0270(19) 0.0124(18)
C35 0.052(2) 0.049(2) 0.0292(18) 0.0089(16) 0.0067(16) 0.0165(18)
C36 0.0342(17) 0.0345(18) 0.0317(18) 0.0011(14) 0.0001(14) 0.0058(14)
C37 0.057(2) 0.049(2) 0.053(3) 0.009(2) 0.016(2) 0.0006(19)
C38 0.036(2) 0.065(3) 0.046(2) -0.009(2) 0.0019(17) 0.0007(18)
C39 0.049(2) 0.047(2) 0.040(2) -0.0094(18) 0.0035(17) -0.0082(18)
C40 0.0313(16) 0.0356(18) 0.0328(18) -0.0011(15) -0.0095(14) 0.0007(14)
C41 0.0310(16) 0.0261(16) 0.0328(17) -0.0011(14) -0.0061(13) 0.0030(13)
C42 0.0437(19) 0.0375(19) 0.039(2) -0.0016(16) -0.0099(16) -0.0042(15)
C43 0.055(2) 0.048(2) 0.043(2) -0.0056(18) -0.0185(18) -0.0019(18)
C44 0.068(2) 0.045(2) 0.033(2) -0.0076(17) -0.0129(18) 0.0150(19)
C45 0.053(2) 0.050(2) 0.035(2) -0.0024(17) 0.0044(17) 0.0099(18)
C46 0.0394(18) 0.0342(18) 0.0355(19) -0.0040(15) -0.0004(14) 0.0024(15)
C47 0.050(2) 0.052(2) 0.048(2) 0.0036(19) -0.0163(18) -0.0119(18)
C48 0.045(2) 0.046(2) 0.045(2) -0.0054(18) -0.0137(17) 0.0125(17)
C49 0.051(2) 0.056(2) 0.034(2) 0.0030(18) -0.0023(17) 0.0013(18)
C51 0.0255(14) 0.0212(15) 0.0326(17) 0.0020(13) 0.0015(12) -0.0015(12)
C52 0.0300(15) 0.0263(16) 0.0353(18) -0.0013(14) -0.0014(13) -0.0026(13)
C53 0.0391(18) 0.0354(18) 0.0299(18) -0.0050(14) 0.0007(14) -0.0043(15)
C54 0.0453(19) 0.0315(18) 0.045(2) -0.0063(16) 0.0093(16) 0.0013(15)
C55 0.056(2) 0.0351(19) 0.046(2) -0.0010(17) 0.0021(18) 0.0130(17)
C56 0.0424(18) 0.0311(18) 0.0364(19) 0.0027(15) -0.0012(15) 0.0077(15)
C61 0.0242(14) 0.0208(15) 0.0271(16) 0.0015(12) -0.0022(12) 0.0028(12)
C62 0.0277(15) 0.0235(16) 0.0337(17) 0.0057(13) -0.0023(13) -0.0016(12)
C63 0.0334(16) 0.0258(16) 0.0401(19) 0.0074(14) -0.0068(14) -0.0066(13)
C64 0.0373(17) 0.0267(17) 0.0381(19) 0.0019(14) -0.0106(14) -0.0050(14)
C65 0.0424(18) 0.0346(18) 0.0281(17) 0.0011(14) -0.0054(14) -0.0023(15)
C66 0.0352(16) 0.0269(16) 0.0276(17) 0.0010(13) -0.0015(13) -0.0022(13)
C71 0.0337(16) 0.0239(16) 0.0279(17) -0.0009(13) -0.0019(13) 0.0018(13)
C72 0.0348(18) 0.047(2) 0.0359(19) 0.0037(16) -0.0061(14) 0.0020(15)
C73 0.050(2) 0.057(2) 0.043(2) -0.0033(19) -0.0210(18) 0.0083(18)
C74 0.071(3) 0.051(2) 0.032(2) -0.0017(17) -0.0093(19) 0.017(2)
C75 0.063(2) 0.052(2) 0.0289(19) 0.0044(17) 0.0071(17) 0.0064(19)
C76 0.0403(18) 0.041(2) 0.0346(19) 0.0052(15) 0.0004(15) 0.0005(15)
C81 0.0412(18) 0.0233(16) 0.0283(17) 0.0007(13) -0.0034(14) -0.0006(13)
C82 0.056(2) 0.041(2) 0.035(2) 0.0042(16) -0.0094(16) 0.0039(17)
C83 0.084(3) 0.058(3) 0.038(2) 0.0092(19) -0.020(2) 0.005(2)
C84 0.093(3) 0.050(2) 0.029(2) 0.0041(18) -0.005(2) 0.000(2)
C85 0.076(3) 0.044(2) 0.041(2) -0.0010(18) 0.017(2) -0.003(2)
C86 0.050(2) 0.0358(19) 0.0326(19) 0.0032(15) 0.0066(16) 0.0002(16)
B1 0.037(2) 0.039(2) 0.0183(18) -0.0014(16) 0.0000(15) -0.0002(16)
F11 0.0391(11) 0.0580(13) 0.0253(10) -0.0021(9) -0.0021(8) 0.0064(9)
F12 0.0380(11) 0.0492(12) 0.0377(12) 0.0014(9) -0.0012(9) 0.0001(9)
F13 0.0709(15) 0.0510(14) 0.0417(13) -0.0190(11) 0.0008(11) 0.0043(11)
F14 0.0606(14) 0.0616(15) 0.0398(12) 0.0153(11) 0.0038(10) -0.0159(12)
B2 0.055(3) 0.047(3) 0.043(3) 0.000(2) -0.003(2) -0.001(2)
F21 0.132(3) 0.098(2) 0.0545(17) -0.0220(16) -0.0262(17) 0.014(2)
F22 0.0493(14) 0.0560(15) 0.108(2) 0.0280(15) -0.0079(14) -0.0051(12)
F23 0.0669(16) 0.0673(17) 0.0817(19) 0.0324(15) -0.0153(14) -0.0208(13)
F24 0.0463(12) 0.0618(15) 0.0423(13) -0.0002(11) 0.0032(10) -0.0041(10)
C1D 0.039(9) 0.052(7) 0.032(3) -0.010(4) 0.006(6) 0.011(5)
Cl1 0.0465(14) 0.0550(16) 0.0369(13) 0.0085(10) 0.0063(9) -0.0010(10)
Cl2 0.0373(10) 0.081(2) 0.0358(10) -0.0184(10) 0.0023(7) -0.0015(8)
Cl3 0.113(2) 0.0464(12) 0.0586(17) -0.0097(11) 0.0338(14) -0.0059(12)
C1D' 0.039(14) 0.043(11) 0.034(7) -0.005(9) 0.008(11) 0.008(10)
Cl1' 0.129(11) 0.152(13) 0.126(12) 0.036(9) 0.028(8) 0.008(9)
Cl2' 0.064(4) 0.38(3) 0.062(5) 0.059(9) -0.017(3) -0.041(9)
Cl3' 0.200(16) 0.086(5) 0.099(10) -0.034(6) 0.095(10) -0.047(8)
C2D 0.078(3) 0.044(2) 0.037(2) -0.0008(18) -0.002(2) -0.003(2)
Cl4 0.0857(10) 0.1235(13) 0.1013(11) -0.0389(10) -0.0380(8) 0.0410(9)
Cl5 0.1218(10) 0.0564(7) 0.0355(6) -0.0021(5) 0.0077(6) -0.0008(7)
Cl6 0.0558(6) 0.0675(7) 0.0879(9) -0.0284(6) -0.0055(6) 0.0009(5)

loop_
_atom_type_symbol
_atom_type_description
_atom_type_scat_dispersion_real
_atom_type_scat_dispersion_imag
_atom_type_scat_source
C C 0.0181 0.0091 'International Tables Vol C Tables 4.2.6.8 and 6.1.1.4'
H H 0.0000 0.0000 'International Tables Vol C Tables 4.2.6.8 and 6.1.1.4'
B B 0.0090 0.0039 'International Tables Vol C Tables 4.2.6.8 and 6.1.1.4'
N N 0.0311 0.0180 'International Tables Vol C Tables 4.2.6.8 and 6.1.1.4'
O O 0.0492 0.0322 'International Tables Vol C Tables 4.2.6.8 and 6.1.1.4'
F F 0.0727 0.0534 'International Tables Vol C Tables 4.2.6.8 and 6.1.1.4'
P P 0.2955 0.4335 'International Tables Vol C Tables 4.2.6.8 and 6.1.1.4'
Cu Cu -1.9646 0.5888 'International Tables Vol C Tables 4.2.6.8 and 6.1.1.4'
Cl Cl 0.3639 0.7018 'International Tables Vol C Tables 4.2.6.8 and 6.1.1.4'

loop_
_geom_angle_atom_site_label_1
_geom_angle_atom_site_label_2
_geom_angle_atom_site_label_3
_geom_angle
_geom_angle_site_symmetry_1
_geom_angle_site_symmetry_3
_geom_angle_publ_flag
O2 Cu1 O1 85.72(9) . . ?
O2 Cu1 O4 92.91(9) . . ?
O1 Cu1 O4 174.64(10) . . ?
O2 Cu1 O3 166.42(9) . . ?
O1 Cu1 O3 92.46(9) . . ?
O4 Cu1 O3 87.65(9) . . ?
O2 Cu1 F11 100.06(8) . . ?
O1 Cu1 F11 89.72(9) . . ?
O4 Cu1 F11 95.63(8) . . ?
O3 Cu1 F11 93.38(8) . . ?
O1 P1 C1 111.11(13) . . ?
O1 P1 C11 109.25(14) . . ?
C1 P1 C11 109.88(15) . . ?
O1 P1 C31 111.08(14) . . ?
C1 P1 C31 106.82(14) . . ?
C11 P1 C31 108.64(15) . . ?
O2 P2 C2 110.78(13) . . ?
O2 P2 C21 111.17(14) . . ?
C2 P2 C21 105.18(14) . . ?
O2 P2 C41 108.98(14) . . ?
C2 P2 C41 110.37(15) . . ?
C21 P2 C41 110.33(15) . . ?
O3 P3 C1 111.43(13) . . ?
O3 P3 C51 111.87(13) . . ?
C1 P3 C51 104.96(14) . . ?
O3 P3 C71 108.64(14) . . ?
C1 P3 C71 109.51(15) . . ?
C51 P3 C71 110.39(14) . . ?
O4 P4 C2 110.98(13) . . ?
O4 P4 C61 112.92(13) . . ?
C2 P4 C61 104.94(14) . . ?
O4 P4 C81 109.23(14) . . ?
C2 P4 C81 108.09(15) . . ?
C61 P4 C81 110.53(15) . . ?
C4 N4 C40 143.5(3) . . ?
C3 N3 C30 147.2(3) . . ?
P1 O1 Cu1 137.30(13) . . ?
P2 O2 Cu1 132.00(13) . . ?
P3 O3 Cu1 136.94(13) . . ?
P4 O4 Cu1 137.86(13) . . ?
C3 C1 P3 120.8(2) . . ?
C3 C1 P1 119.8(2) . . ?
P3 C1 P1 119.36(17) . . ?
N3 C3 C1 173.8(4) . . ?
C4 C2 P4 120.6(2) . . ?
C4 C2 P2 120.5(2) . . ?
P4 C2 P2 118.08(16) . . ?
N4 C4 C2 173.6(3) . . ?
C16 C11 C12 118.9(3) . . ?
C16 C11 P1 121.7(3) . . ?
C12 C11 P1 119.4(3) . . ?
C13 C12 C11 120.5(4) . . ?
C13 C12 H12 119.8 . . ?
C11 C12 H12 119.8 . . ?
C14 C13 C12 119.6(4) . . ?
C14 C13 H13 120.2 . . ?
C12 C13 H13 120.2 . . ?
C15 C14 C13 120.4(4) . . ?
C15 C14 H14 119.8 . . ?
C13 C14 H14 119.8 . . ?
C14 C15 C16 119.8(4) . . ?
C14 C15 H15 120.1 . . ?
C16 C15 H15 120.1 . . ?
C11 C16 C15 120.7(4) . . ?
C11 C16 H16 119.6 . . ?
C15 C16 H16 119.6 . . ?
C26 C21 C22 120.5(3) . . ?
C26 C21 P2 122.6(3) . . ?
C22 C21 P2 116.8(2) . . ?
C23 C22 C21 119.4(3) . . ?
C23 C22 H22 120.3 . . ?
C21 C22 H22 120.3 . . ?
C22 C23 C24 120.7(4) . . ?
C22 C23 H23 119.6 . . ?
C24 C23 H23 119.6 . . ?
C23 C24 C25 119.9(3) . . ?
C23 C24 H24 120.0 . . ?
C25 C24 H24 120.0 . . ?
C24 C25 C26 120.4(3) . . ?
C24 C25 H25 119.8 . . ?
C26 C25 H25 119.8 . . ?
C21 C26 C25 119.1(3) . . ?
C21 C26 H26 120.5 . . ?
C25 C26 H26 120.5 . . ?
N3 C30 C39 108.6(3) . . ?
N3 C30 C38 106.9(3) . . ?
C39 C30 C38 110.9(3) . . ?
N3 C30 C37 107.1(3) . . ?
C39 C30 C37 112.7(3) . . ?
C38 C30 C37 110.5(3) . . ?
C32 C31 C36 119.7(3) . . ?
C32 C31 P1 122.3(3) . . ?
C36 C31 P1 118.0(2) . . ?
C31 C32 C33 119.9(4) . . ?
C31 C32 H32 120.1 . . ?
C33 C32 H32 120.1 . . ?
C34 C33 C32 120.2(4) . . ?
C34 C33 H33 119.9 . . ?
C32 C33 H33 119.9 . . ?
C33 C34 C35 120.6(3) . . ?
C33 C34 H34 119.7 . . ?
C35 C34 H34 119.7 . . ?
C34 C35 C36 120.2(4) . . ?
C34 C35 H35 119.9 . . ?
C36 C35 H35 119.9 . . ?
C31 C36 C35 119.4(3) . . ?
C31 C36 H36 120.3 . . ?
C35 C36 H36 120.3 . . ?
C30 C37 H37A 109.5 . . ?
C30 C37 H37B 109.5 . . ?
H37A C37 H37B 109.5 . . ?
C30 C37 H37C 109.5 . . ?
H37A C37 H37C 109.5 . . ?
H37B C37 H37C 109.5 . . ?
C30 C38 H38A 109.5 . . ?
C30 C38 H38B 109.5 . . ?
H38A C38 H38B 109.5 . . ?
C30 C38 H38C 109.5 . . ?
H38A C38 H38C 109.5 . . ?
H38B C38 H38C 109.5 . . ?
C30 C39 H39A 109.5 . . ?
C30 C39 H39B 109.5 . . ?
H39A C39 H39B 109.5 . . ?
C30 C39 H39C 109.5 . . ?
H39A C39 H39C 109.5 . . ?
H39B C39 H39C 109.5 . . ?
N4 C40 C47 106.3(3) . . ?
N4 C40 C49 109.6(3) . . ?
C47 C40 C49 111.6(3) . . ?
N4 C40 C48 105.9(3) . . ?
C47 C40 C48 112.3(3) . . ?
C49 C40 C48 110.9(3) . . ?
C46 C41 C42 119.3(3) . . ?
C46 C41 P2 123.1(3) . . ?
C42 C41 P2 117.6(3) . . ?
C43 C42 C41 120.0(4) . . ?
C43 C42 H42 120.0 . . ?
C41 C42 H42 120.0 . . ?
C44 C43 C42 120.2(4) . . ?
C44 C43 H43 119.9 . . ?
C42 C43 H43 119.9 . . ?
C45 C44 C43 120.4(4) . . ?
C45 C44 H44 119.8 . . ?
C43 C44 H44 119.8 . . ?
C44 C45 C46 120.4(4) . . ?
C44 C45 H45 119.8 . . ?
C46 C45 H45 119.8 . . ?
C41 C46 C45 119.8(3) . . ?
C41 C46 H46 120.1 . . ?
C45 C46 H46 120.1 . . ?
C40 C47 H47A 109.5 . . ?
C40 C47 H47B 109.5 . . ?
H47A C47 H47B 109.5 . . ?
C40 C47 H47C 109.5 . . ?
H47A C47 H47C 109.5 . . ?
H47B C47 H47C 109.5 . . ?
C40 C48 H48A 109.5 . . ?
C40 C48 H48B 109.5 . . ?
H48A C48 H48B 109.5 . . ?
C40 C48 H48C 109.5 . . ?
H48A C48 H48C 109.5 . . ?
H48B C48 H48C 109.5 . . ?
C40 C49 H49A 109.5 . . ?
C40 C49 H49B 109.5 . . ?
H49A C49 H49B 109.5 . . ?
C40 C49 H49C 109.5 . . ?
H49A C49 H49C 109.5 . . ?
H49B C49 H49C 109.5 . . ?
C52 C51 C56 119.9(3) . . ?
C52 C51 P3 116.6(2) . . ?
C56 C51 P3 123.5(3) . . ?
C51 C52 C53 119.8(3) . . ?
C51 C52 H52 120.1 . . ?
C53 C52 H52 120.1 . . ?
C54 C53 C52 120.0(3) . . ?
C54 C53 H53 120.0 . . ?
C52 C53 H53 120.0 . . ?
C53 C54 C55 120.4(3) . . ?
C53 C54 H54 119.8 . . ?
C55 C54 H54 119.8 . . ?
C54 C55 C56 120.4(3) . . ?
C54 C55 H55 119.8 . . ?
C56 C55 H55 119.8 . . ?
C55 C56 C51 119.5(3) . . ?
C55 C56 H56 120.2 . . ?
C51 C56 H56 120.2 . . ?
C66 C61 C62 119.4(3) . . ?
C66 C61 P4 117.5(2) . . ?
C62 C61 P4 123.0(2) . . ?
C63 C62 C61 120.1(3) . . ?
C63 C62 H62 119.9 . . ?
C61 C62 H62 119.9 . . ?
C64 C63 C62 120.5(3) . . ?
C64 C63 H63 119.8 . . ?
C62 C63 H63 119.8 . . ?
C63 C64 C65 119.8(3) . . ?
C63 C64 H64 120.1 . . ?
C65 C64 H64 120.1 . . ?
C66 C65 C64 120.5(3) . . ?
C66 C65 H65 119.7 . . ?
C64 C65 H65 119.7 . . ?
C65 C66 C61 119.6(3) . . ?
C65 C66 H66 120.2 . . ?
C61 C66 H66 120.2 . . ?
C76 C71 C72 119.1(3) . . ?
C76 C71 P3 119.9(3) . . ?
C72 C71 P3 120.9(3) . . ?
C73 C72 C71 120.0(4) . . ?
C73 C72 H72 120.0 . . ?
C71 C72 H72 120.0 . . ?
C74 C73 C72 120.4(4) . . ?
C74 C73 H73 119.8 . . ?
C72 C73 H73 119.8 . . ?
C75 C74 C73 119.8(4) . . ?
C75 C74 H74 120.1 . . ?
C73 C74 H74 120.1 . . ?
C74 C75 C76 120.4(4) . . ?
C74 C75 H75 119.8 . . ?
C76 C75 H75 119.8 . . ?
C71 C76 C75 120.4(3) . . ?
C71 C76 H76 119.8 . . ?
C75 C76 H76 119.8 . . ?
C82 C81 C86 119.5(3) . . ?
C82 C81 P4 118.1(3) . . ?
C86 C81 P4 122.1(3) . . ?
C83 C82 C81 119.8(4) . . ?
C83 C82 H82 120.1 . . ?
C81 C82 H82 120.1 . . ?
C84 C83 C82 120.8(4) . . ?
C84 C83 H83 119.6 . . ?
C82 C83 H83 119.6 . . ?
C83 C84 C85 120.3(4) . . ?
C83 C84 H84 119.9 . . ?
C85 C84 H84 119.9 . . ?
C84 C85 C86 120.0(4) . . ?
C84 C85 H85 120.0 . . ?
C86 C85 H85 120.0 . . ?
C81 C86 C85 119.7(4) . . ?
C81 C86 H86 120.2 . . ?
C85 C86 H86 120.2 . . ?
F14 B1 F12 110.0(3) . . ?
F14 B1 F13 110.9(3) . . ?
F12 B1 F13 109.3(3) . . ?
F14 B1 F11 108.8(3) . . ?
F12 B1 F11 109.3(3) . . ?
F13 B1 F11 108.5(3) . . ?
B1 F11 Cu1 132.45(19) . . ?
F21 B2 F23 111.7(4) . . ?
F21 B2 F22 108.7(4) . . ?
F23 B2 F22 109.1(4) . . ?
F21 B2 F24 109.4(4) . . ?
F23 B2 F24 109.4(4) . . ?
F22 B2 F24 108.6(4) . . ?
Cl2 C1D Cl1 108.0(16) . . ?
Cl2 C1D Cl3 111.6(17) . . ?
Cl1 C1D Cl3 114.5(15) . . ?
Cl2 C1D H1D 107.5 . . ?
Cl1 C1D H1D 107.5 . . ?
Cl3 C1D H1D 107.5 . . ?
Cl3' C1D' Cl2' 103(4) . . ?
Cl3' C1D' Cl1' 102(4) . . ?
Cl2' C1D' Cl1' 114(4) . . ?
Cl3' C1D' H1D' 112.2 . . ?
Cl2' C1D' H1D' 112.2 . . ?
Cl1' C1D' H1D' 112.2 . . ?
Cl6 C2D Cl4 110.0(2) . . ?
Cl6 C2D Cl5 111.6(2) . . ?
Cl4 C2D Cl5 110.5(3) . . ?
Cl6 C2D H2D 108.2 . . ?
Cl4 C2D H2D 108.2 . . ?
Cl5 C2D H2D 108.2 . . ?

loop_
_geom_bond_atom_site_label_1
_geom_bond_atom_site_label_2
_geom_bond_distance
_geom_bond_site_symmetry_2
_geom_bond_publ_flag
Cu1 O2 1.928(2) . ?
Cu1 O1 1.935(2) . ?
Cu1 O4 1.938(2) . ?
Cu1 O3 1.951(2) . ?
Cu1 F11 2.2719(19) . ?
P1 O1 1.509(2) . ?
P1 C1 1.774(3) . ?
P1 C11 1.791(3) . ?
P1 C31 1.791(3) . ?
P2 O2 1.510(2) . ?
P2 C2 1.775(3) . ?
P2 C21 1.782(3) . ?
P2 C41 1.790(3) . ?
P3 O3 1.509(2) . ?
P3 C1 1.765(3) . ?
P3 C51 1.790(3) . ?
P3 C71 1.794(3) . ?
P4 O4 1.504(2) . ?
P4 C2 1.772(3) . ?
P4 C61 1.788(3) . ?
P4 C81 1.794(3) . ?
N4 C4 1.177(4) . ?
N4 C40 1.485(4) . ?
N3 C3 1.175(4) . ?
N3 C30 1.479(4) . ?
C1 C3 1.346(4) . ?
C2 C4 1.343(4) . ?
C11 C16 1.374(5) . ?
C11 C12 1.378(5) . ?
C12 C13 1.378(6) . ?
C12 H12 0.9300 . ?
C13 C14 1.377(7) . ?
C13 H13 0.9300 . ?
C14 C15 1.357(6) . ?
C14 H14 0.9300 . ?
C15 C16 1.383(5) . ?
C15 H15 0.9300 . ?
C16 H16 0.9300 . ?
C21 C26 1.396(5) . ?
C21 C22 1.394(5) . ?
C22 C23 1.383(5) . ?
C22 H22 0.9300 . ?
C23 C24 1.387(5) . ?
C23 H23 0.9300 . ?
C24 C25 1.380(6) . ?
C24 H24 0.9300 . ?
C25 C26 1.398(5) . ?
C25 H25 0.9300 . ?
C26 H26 0.9300 . ?
C30 C39 1.500(5) . ?
C30 C38 1.524(5) . ?
C30 C37 1.529(5) . ?
C31 C32 1.381(5) . ?
C31 C36 1.401(5) . ?
C32 C33 1.398(5) . ?
C32 H32 0.9300 . ?
C33 C34 1.364(6) . ?
C33 H33 0.9300 . ?
C34 C35 1.377(6) . ?
C34 H34 0.9300 . ?
C35 C36 1.390(5) . ?
C35 H35 0.9300 . ?
C36 H36 0.9300 . ?
C37 H37A 0.9600 . ?
C37 H37B 0.9600 . ?
C37 H37C 0.9600 . ?
C38 H38A 0.9600 . ?
C38 H38B 0.9600 . ?
C38 H38C 0.9600 . ?
C39 H39A 0.9600 . ?
C39 H39B 0.9600 . ?
C39 H39C 0.9600 . ?
C40 C47 1.510(5) . ?
C40 C49 1.524(5) . ?
C40 C48 1.526(5) . ?
C41 C46 1.391(5) . ?
C41 C42 1.397(5) . ?
C42 C43 1.385(5) . ?
C42 H42 0.9300 . ?
C43 C44 1.373(6) . ?
C43 H43 0.9300 . ?
C44 C45 1.372(6) . ?
C44 H44 0.9300 . ?
C45 C46 1.388(5) . ?
C45 H45 0.9300 . ?
C46 H46 0.9300 . ?
C47 H47A 0.9600 . ?
C47 H47B 0.9600 . ?
C47 H47C 0.9600 . ?
C48 H48A 0.9600 . ?
C48 H48B 0.9600 . ?
C48 H48C 0.9600 . ?
C49 H49A 0.9600 . ?
C49 H49B 0.9600 . ?
C49 H49C 0.9600 . ?
C51 C52 1.398(4) . ?
C51 C56 1.395(4) . ?
C52 C53 1.394(5) . ?
C52 H52 0.9300 . ?
C53 C54 1.379(5) . ?
C53 H53 0.9300 . ?
C54 C55 1.386(5) . ?
C54 H54 0.9300 . ?
C55 C56 1.389(5) . ?
C55 H55 0.9300 . ?
C56 H56 0.9300 . ?
C61 C66 1.401(4) . ?
C61 C62 1.396(4) . ?
C62 C63 1.383(5) . ?
C62 H62 0.9300 . ?
C63 C64 1.378(5) . ?
C63 H63 0.9300 . ?
C64 C65 1.393(5) . ?
C64 H64 0.9300 . ?
C65 C66 1.382(5) . ?
C65 H65 0.9300 . ?
C66 H66 0.9300 . ?
C71 C76 1.381(5) . ?
C71 C72 1.401(5) . ?
C72 C73 1.379(5) . ?
C72 H72 0.9300 . ?
C73 C74 1.383(6) . ?
C73 H73 0.9300 . ?
C74 C75 1.375(6) . ?
C74 H74 0.9300 . ?
C75 C76 1.385(5) . ?
C75 H75 0.9300 . ?
C76 H76 0.9300 . ?
C81 C82 1.390(5) . ?
C81 C86 1.392(5) . ?
C82 C83 1.382(6) . ?
C82 H82 0.9300 . ?
C83 C84 1.363(6) . ?
C83 H83 0.9300 . ?
C84 C85 1.378(6) . ?
C84 H84 0.9300 . ?
C85 C86 1.393(5) . ?
C85 H85 0.9300 . ?
C86 H86 0.9300 . ?
B1 F14 1.370(4) . ?
B1 F12 1.383(4) . ?
B1 F13 1.382(4) . ?
B1 F11 1.415(4) . ?
B2 F21 1.363(5) . ?
B2 F23 1.379(5) . ?
B2 F22 1.387(5) . ?
B2 F24 1.396(5) . ?
C1D Cl2 1.76(3) . ?
C1D Cl1 1.77(3) . ?
C1D Cl3 1.69(3) . ?
C1D H1D 0.9800 . ?
C1D' Cl3' 1.88(8) . ?
C1D' Cl2' 1.71(9) . ?
C1D' Cl1' 1.74(9) . ?
C1D' H1D' 0.9800 . ?
C2D Cl6 1.730(4) . ?
C2D Cl4 1.738(5) . ?
C2D Cl5 1.755(4) . ?
C2D H2D 0.9800 . ?
